data_1572743
loop_
_publ_author_name
'Vald&#xe9;s, Hugo'
'Alpuente, Nora'
'Salvador, Pedro'
'Hashmi, A Stephen K'
'Ribas, Xavi'

_publ_section_title
;
 CCC-NHC Au(iii) pincer complexes as a reliable platform for isolating
 elusive species.
;
_journal_issue 42
_journal_name_full 'Chemical science'
_journal_page_first 17618
_journal_page_last 17628
_journal_paper_doi 10.1039/d4sc02999b
_journal_volume 15
_journal_year 2024
_chemical_formula_moiety '2(C30 H35 N6), 6(B F4), C2 H3 N'
_chemical_formula_sum 'C62 H73 B6 F24 N13'
_chemical_formula_weight 1521.19
_space_group_crystal_system triclinic
_space_group_IT_number 2
_space_group_name_Hall '-P 1'
_space_group_name_H-M_alt 'P -1'
_atom_sites_solution_hydrogens geom
_audit_update_record
;
2024-02-20 deposited with the CCDC.	2024-10-02 downloaded from the CCDC.
;
_cell_angle_alpha 95.25(4)
_cell_angle_beta 99.16(4)
_cell_angle_gamma 108.37(3)
_cell_formula_units_Z 2
_cell_length_a 14.84(2)
_cell_length_b 15.50(2)
_cell_length_c 16.50(3)
_cell_measurement_reflns_used 8974
_cell_measurement_temperature 100.(2)
_cell_measurement_theta_max 26.1310
_cell_measurement_theta_min 2.8878
_cell_volume 3515(9)
_computing_cell_refinement 'SAINT V8.38A (Bruker AXS Inc., 2017)'
_computing_data_collection 'Bruker Instrument Service vV6.2.9'
_computing_data_reduction 'SAINT V8.38A (Bruker AXS Inc., 2017)'
_computing_molecular_graphics 'shelXle (C.B. Huebschle, rev 882)'
_computing_structure_refinement 'SHELXL-2017/1 (Sheldrick, 2017)'
_computing_structure_solution 'SHELXT 2014/5 (Sheldrick, 2014)'
_diffrn_ambient_temperature 100.(2)
_diffrn_detector_area_resol_mean 7.3910
_diffrn_measured_fraction_theta_full 0.966
_diffrn_measured_fraction_theta_max 0.966
_diffrn_measurement_device_type 'D8 QUEST ECO'
_diffrn_measurement_method 'omega scans'
_diffrn_radiation_monochromator 'doubly curved silicon crystal Bruker Triumph'
_diffrn_radiation_type 'Mo K\a'
_diffrn_radiation_wavelength 0.71076
_diffrn_reflns_av_R_equivalents 0.0603
_diffrn_reflns_av_unetI/netI 0.1016
_diffrn_reflns_limit_h_max 18
_diffrn_reflns_limit_h_min -17
_diffrn_reflns_limit_k_max 19
_diffrn_reflns_limit_k_min -19
_diffrn_reflns_limit_l_max 20
_diffrn_reflns_limit_l_min -20
_diffrn_reflns_number 33289
_diffrn_reflns_theta_full 26.20
_diffrn_reflns_theta_max 26.20
_diffrn_reflns_theta_min 2.69
_diffrn_source_type 'Ceramic x-ray tube'
_exptl_absorpt_coefficient_mu 0.130
_exptl_absorpt_correction_T_max 0.75
_exptl_absorpt_correction_T_min 0.61
_exptl_absorpt_correction_type multi-scan
_exptl_absorpt_process_details
;
SADABS-2016/2 - Bruker AXS area detector scaling and absorption correction
;
_exptl_crystal_colour colourless
_exptl_crystal_density_diffrn 1.438
_exptl_crystal_density_method 'not measured'
_exptl_crystal_description needle
_exptl_crystal_F_000 1564
_exptl_crystal_size_max 0.220
_exptl_crystal_size_mid 0.120
_exptl_crystal_size_min 0.080
_refine_diff_density_max 0.724
_refine_diff_density_min -0.400
_refine_ls_extinction_method none
_refine_ls_goodness_of_fit_ref 1.019
_refine_ls_hydrogen_treatment constr
_refine_ls_matrix_type full
_refine_ls_number_parameters 959
_refine_ls_number_reflns 13648
_refine_ls_number_restraints 1
_refine_ls_restrained_S_all 1.019
_refine_ls_R_factor_all 0.1383
_refine_ls_R_factor_gt 0.0668
_refine_ls_shift/su_max 0.002
_refine_ls_shift/su_mean 0.000
_refine_ls_structure_factor_coef Fsqd
_refine_ls_weighting_details 'w=1/[\s^2^(Fo^2^)+(0.0563P)^2^+3.2360P] where P=(Fo^2^+2Fc^2^)/3'
_refine_ls_weighting_scheme calc
_refine_ls_wR_factor_gt 0.1409
_refine_ls_wR_factor_ref 0.1654
_reflns_number_gt 7491
_reflns_number_total 13648
_reflns_threshold_expression 'I > 2\s(I)'
_cod_data_source_file d4sc02999b3.cif
_cod_data_source_block HV164
_cod_depositor_comments
;
The following automatic conversions were performed:

data item '_exptl_absorpt_correction_type' value 'Multi-Scan' was
changed to 'multi-scan' in accordance with the
/home/data/users/saulius/crontab/automatic-downloads/rss-feeds/RSC/lib/dictionaries/cif_core.dic
dictionary named 'cif_core.dic' version 2.4.2 last updated on
2011-04-26.

Automatic conversion script
Id: cif_fix_values 8170 2020-07-09 18:12:32Z antanas 

 Adding full bibliography for 1572736--1572746.cif.
;
_cod_original_cell_volume 3515.(9)
_cod_database_code 1572743

loop_
_space_group_symop_operation_xyz
'x, y, z'
'-x, -y, -z'

loop_
_atom_site_type_symbol
_atom_site_label
_atom_site_fract_x
_atom_site_fract_y
_atom_site_fract_z
_atom_site_U_iso_or_equiv
_atom_site_adp_type
_atom_site_calc_flag
_atom_site_refinement_flags_adp
_atom_site_refinement_flags_occupancy
_atom_site_refinement_flags_posn
_atom_site_occupancy
_atom_site_disorder_assembly
_atom_site_disorder_group
N N7 0.16752(19) 0.11166(18) 0.58118(18) 0.0154(6) Uani d . . . 1.0 . .
N N8 0.1370(2) 0.13009(19) 0.52357(19) 0.0205(7) Uani d . . . 1.0 . .
N N10 0.00095(19) 0.05724(19) 0.76161(17) 0.0183(6) Uani d . . . 1.0 . .
N N12 -0.0621(2) 0.03559(19) 0.87148(17) 0.0202(7) Uani d . . . 1.0 . .
N N24 0.45591(19) 0.11937(17) 0.61543(17) 0.0141(6) Uani d . . . 1.0 . .
N N26 0.60728(18) 0.13705(17) 0.61518(16) 0.0143(6) Uani d . . . 1.0 . .
C C1 0.2088(2) 0.0895(2) 0.6567(2) 0.0148(7) Uani d . . . 1.0 . .
C C2 0.1479(2) 0.0578(2) 0.7111(2) 0.0182(8) Uani d . . . 1.0 . .
C C3 0.1920(2) 0.0424(2) 0.7856(2) 0.0223(8) Uani d . . . 1.0 . .
H H3 0.154193 0.020381 0.825438 0.027 Uiso calc U . R 1.0 . .
C C4 0.2905(3) 0.0584(2) 0.8032(2) 0.0216(8) Uani d . . . 1.0 . .
H H4 0.319295 0.047618 0.85523 0.026 Uiso calc U . R 1.0 . .
C C5 0.3483(2) 0.0899(2) 0.7468(2) 0.0191(8) Uani d . . . 1.0 . .
H H5 0.415886 0.100382 0.760376 0.023 Uiso calc U . R 1.0 . .
C C6 0.3083(2) 0.1060(2) 0.6712(2) 0.0141(7) Uani d . . . 1.0 . .
C C9 0.0392(2) 0.0373(3) 0.6887(2) 0.0228(8) Uani d . . . 1.0 . .
H H9A 0.024851 0.075064 0.64639 0.027 Uiso calc U . R 1.0 . .
H H9AB 0.006941 -0.028224 0.664433 0.027 Uiso calc U . R 1.0 . .
C C11 -0.0442(2) -0.0054(2) 0.8048(2) 0.0213(8) Uani d . . . 1.0 . .
H H11 -0.061084 -0.069994 0.790048 0.026 Uiso calc U . R 1.0 . .
C C13 -0.0269(2) 0.1300(2) 0.8719(2) 0.0206(8) Uani d . . . 1.0 . .
C C14 -0.0245(3) 0.2035(3) 0.9280(2) 0.0292(9) Uani d . . . 1.0 . .
H H14 -0.050077 0.194592 0.977067 0.035 Uiso calc U . R 1.0 . .
C C15 0.0166(3) 0.2894(3) 0.9089(3) 0.0363(10) Uani d . . . 1.0 . .
H H15 0.019905 0.341453 0.945859 0.044 Uiso calc U . R 1.0 . .
C C16 0.0538(3) 0.3029(3) 0.8368(3) 0.0342(10) Uani d . . . 1.0 . .
H H16 0.08043 0.363869 0.825682 0.041 Uiso calc U . R 1.0 . .
C C17 0.0530(3) 0.2304(3) 0.7813(2) 0.0281(9) Uani d . . . 1.0 . .
H H17 0.078533 0.239375 0.732232 0.034 Uiso calc U . R 1.0 . .
C C18 0.0127(2) 0.1440(2) 0.8016(2) 0.0190(8) Uani d . . . 1.0 . .
C C19 -0.1175(3) -0.0131(3) 0.9301(2) 0.0268(9) Uani d . . . 1.0 . .
H H19A -0.097752 0.026746 0.98475 0.032 Uiso calc U . R 1.0 . .
H H19B -0.100959 -0.069384 0.937646 0.032 Uiso calc U . R 1.0 . .
C C20 -0.2245(3) -0.0394(3) 0.9018(3) 0.0421(11) Uani d . . . 1.0 . .
H H20A -0.256923 -0.072346 0.943513 0.051 Uiso calc U P R 0.883(5) A 1
H H20B -0.244557 -0.082419 0.848971 0.051 Uiso calc U P R 0.883(5) A 1
H H20C -0.25121 -0.107205 0.887635 0.051 Uiso calc U P R 0.117(5) A 2
H H20D -0.236261 -0.013944 0.849825 0.051 Uiso calc U P R 0.117(5) A 2
C C21 -0.2584(3) 0.0407(3) 0.8891(3) 0.0433(14) Uani d . P . 0.883(5) A 1
H H21A -0.227347 0.072199 0.846114 0.052 Uiso calc U P R 0.883(5) A 1
H H21B -0.235739 0.084728 0.941468 0.052 Uiso calc U P R 0.883(5) A 1
C C22 -0.3659(4) 0.0171(4) 0.8636(5) 0.069(2) Uani d . P . 0.883(5) A 1
H H22A -0.380884 0.072709 0.853049 0.103 Uiso calc U P R 0.883(5) A 1
H H22B -0.397215 -0.008585 0.908169 0.103 Uiso calc U P R 0.883(5) A 1
H H22C -0.389778 -0.02835 0.812967 0.103 Uiso calc U P R 0.883(5) A 1
C C21' -0.2879(16) -0.008(2) 0.965(2) 0.0433(14) Uani d . P D 0.117(5) A 2
H H21C -0.302104 -0.058366 0.998949 0.052 Uiso calc U P R 0.117(5) A 2
H H21D -0.238551 0.045047 1.003283 0.052 Uiso calc U P R 0.117(5) A 2
C C22' -0.3797(17) 0.020(2) 0.958(3) 0.069(2) Uani d . P D 0.117(5) A 2
H H22D -0.364794 0.082221 0.944027 0.103 Uiso calc U P R 0.117(5) A 2
H H22E -0.402051 0.017306 1.010404 0.103 Uiso calc U P R 0.117(5) A 2
H H22F -0.430535 -0.02313 0.913513 0.103 Uiso calc U P R 0.117(5) A 2
C C23 0.3667(2) 0.1418(2) 0.6072(2) 0.0179(8) Uani d . . . 1.0 . .
H H23A 0.32684 0.115092 0.551038 0.022 Uiso calc U . R 1.0 . .
H H23B 0.383135 0.209365 0.612899 0.022 Uiso calc U . R 1.0 . .
C C25 0.5437(2) 0.1795(2) 0.6189(2) 0.0159(7) Uani d . . . 1.0 . .
H H25 0.558396 0.244167 0.623423 0.019 Uiso calc U . R 1.0 . .
C C27 0.5593(2) 0.0429(2) 0.6086(2) 0.0154(7) Uani d . . . 1.0 . .
C C28 0.5923(2) -0.0310(2) 0.6012(2) 0.0167(7) Uani d . . . 1.0 . .
H H28 0.658526 -0.022805 0.601004 0.02 Uiso calc U . R 1.0 . .
C C29 0.5244(2) -0.1170(2) 0.5940(2) 0.0197(8) Uani d . . . 1.0 . .
H H29 0.543925 -0.169697 0.589095 0.024 Uiso calc U . R 1.0 . .
C C30 0.4274(2) -0.1282(2) 0.5938(2) 0.0192(8) Uani d . . . 1.0 . .
H H30 0.382835 -0.188684 0.588978 0.023 Uiso calc U . R 1.0 . .
C C31 0.3934(2) -0.0554(2) 0.6003(2) 0.0185(8) Uani d . . . 1.0 . .
H H31 0.326975 -0.063726 0.599495 0.022 Uiso calc U . R 1.0 . .
C C32 0.4626(2) 0.0309(2) 0.6082(2) 0.0146(7) Uani d . . . 1.0 . .
C C33 0.7106(2) 0.1802(2) 0.6141(2) 0.0185(8) Uani d . . . 1.0 . .
H H33A 0.722828 0.244854 0.60509 0.022 Uiso calc U . R 1.0 . .
H H33B 0.726805 0.147762 0.566883 0.022 Uiso calc U . R 1.0 . .
C C34 0.7761(2) 0.1783(2) 0.6937(2) 0.0213(8) Uani d . . . 1.0 . .
H H34A 0.844298 0.203542 0.687251 0.026 Uiso calc U . R 1.0 . .
H H34B 0.763428 0.113513 0.70236 0.026 Uiso calc U . R 1.0 . .
C C35 0.7637(3) 0.2320(2) 0.7704(2) 0.0280(9) Uani d . . . 1.0 . .
H H35A 0.695689 0.206413 0.777251 0.034 Uiso calc U . R 1.0 . .
H H35B 0.805625 0.223261 0.819755 0.034 Uiso calc U . R 1.0 . .
C C36 0.7880(3) 0.3339(2) 0.7677(3) 0.0382(10) Uani d . . . 1.0 . .
H H36A 0.854659 0.359707 0.759353 0.057 Uiso calc U . R 1.0 . .
H H36B 0.78194 0.364461 0.820266 0.057 Uiso calc U . R 1.0 . .
H H36C 0.743319 0.343629 0.721826 0.057 Uiso calc U . R 1.0 . .
N N7A 0.3284(2) 0.38491(18) 0.40670(18) 0.0169(6) Uani d . . . 1.0 . .
N N8A 0.3610(2) 0.3637(2) 0.4619(2) 0.0233(7) Uani d . . . 1.0 . .
N N10A 0.5015(2) 0.46742(19) 0.23425(17) 0.0199(7) Uani d . . . 1.0 . .
N N12A 0.5959(2) 0.51401(19) 0.14754(17) 0.0210(7) Uani d . . . 1.0 . .
N N24A 0.04015(19) 0.37622(18) 0.37617(17) 0.0158(6) Uani d . . . 1.0 . .
N N26A -0.11065(19) 0.36252(17) 0.37438(17) 0.0155(6) Uani d . . . 1.0 . .
C C1A 0.2860(2) 0.4091(2) 0.3333(2) 0.0158(7) Uani d . . . 1.0 . .
C C2A 0.3472(2) 0.4465(2) 0.2803(2) 0.0184(8) Uani d . . . 1.0 . .
C C3A 0.3024(2) 0.4627(2) 0.2065(2) 0.0210(8) Uani d . . . 1.0 . .
H H3A 0.340411 0.488986 0.168075 0.025 Uiso calc U . R 1.0 . .
C C4A 0.2035(2) 0.4417(2) 0.1874(2) 0.0213(8) Uani d . . . 1.0 . .
H H4A 0.174238 0.451403 0.135103 0.026 Uiso calc U . R 1.0 . .
C C5A 0.1458(3) 0.4065(2) 0.2429(2) 0.0200(8) Uani d . . . 1.0 . .
H H5A 0.077821 0.394235 0.228854 0.024 Uiso calc U . R 1.0 . .
C C6A 0.1857(2) 0.3893(2) 0.3180(2) 0.0158(7) Uani d . . . 1.0 . .
C C9A 0.4558(2) 0.4711(3) 0.3055(2) 0.0253(9) Uani d . . . 1.0 . .
H H9AA 0.483485 0.533912 0.337612 0.03 Uiso calc U . R 1.0 . .
H H9AC 0.470287 0.428032 0.342136 0.03 Uiso calc U . R 1.0 . .
C C11A 0.5589(2) 0.5391(2) 0.2089(2) 0.0213(8) Uani d . . . 1.0 . .
H H11A 0.571803 0.601196 0.232202 0.026 Uiso calc U . R 1.0 . .
C C13A 0.5605(2) 0.4190(3) 0.1304(2) 0.0226(8) Uani d . . . 1.0 . .
C C14A 0.5747(3) 0.3587(3) 0.0705(2) 0.0294(9) Uani d . . . 1.0 . .
H H14A 0.615065 0.379356 0.031985 0.035 Uiso calc U . R 1.0 . .
C C15A 0.5276(3) 0.2688(3) 0.0703(3) 0.0372(10) Uani d . . . 1.0 . .
H H15A 0.534648 0.225086 0.02974 0.045 Uiso calc U . R 1.0 . .
C C16A 0.4694(3) 0.2369(3) 0.1264(3) 0.0411(11) Uani d . . . 1.0 . .
H H16A 0.439412 0.172512 0.12365 0.049 Uiso calc U . R 1.0 . .
C C17A 0.4531(3) 0.2967(3) 0.1873(3) 0.0343(10) Uani d . . . 1.0 . .
H H17A 0.413047 0.275647 0.225923 0.041 Uiso calc U . R 1.0 . .
C C18A 0.5003(2) 0.3886(2) 0.1863(2) 0.0223(8) Uani d . . . 1.0 . .
C C19A 0.6726(3) 0.5781(3) 0.1129(2) 0.0268(9) Uani d . . . 1.0 . .
H H19C 0.726196 0.553139 0.111783 0.032 Uiso calc U . R 1.0 . .
H H19D 0.698755 0.638002 0.149908 0.032 Uiso calc U . R 1.0 . .
C C20A 0.6365(3) 0.5928(2) 0.0272(2) 0.0280(9) Uani d . . . 1.0 . .
H H20E 0.581017 0.615268 0.027481 0.034 Uiso calc U . R 1.0 . .
H H20F 0.613509 0.533634 -0.010744 0.034 Uiso calc U . R 1.0 . .
C C21A 0.7154(3) 0.6618(2) -0.0041(2) 0.0286(9) Uani d . . . 1.0 . .
H H21E 0.772705 0.641473 0.00116 0.034 Uiso calc U . R 1.0 . .
H H21F 0.692503 0.661351 -0.063919 0.034 Uiso calc U . R 1.0 . .
C C22A 0.7469(3) 0.7592(2) 0.0397(3) 0.0368(10) Uani d . . . 1.0 . .
H H22G 0.796743 0.798928 0.014342 0.055 Uiso calc U . R 1.0 . .
H H22H 0.773264 0.761513 0.098535 0.055 Uiso calc U . R 1.0 . .
H H22I 0.690998 0.780651 0.034769 0.055 Uiso calc U . R 1.0 . .
C C23A 0.1272(2) 0.3509(2) 0.3809(2) 0.0187(8) Uani d . . . 1.0 . .
H H23C 0.108517 0.28302 0.371734 0.022 Uiso calc U . R 1.0 . .
H H23D 0.167818 0.373797 0.437269 0.022 Uiso calc U . R 1.0 . .
C C25A -0.0489(2) 0.3183(2) 0.3672(2) 0.0152(7) Uani d . . . 1.0 . .
H H25A -0.066247 0.253255 0.356861 0.018 Uiso calc U . R 1.0 . .
C C27A -0.0587(2) 0.4561(2) 0.3887(2) 0.0160(7) Uani d . . . 1.0 . .
C C28A -0.0886(2) 0.5317(2) 0.4021(2) 0.0188(8) Uani d . . . 1.0 . .
H H28A -0.154634 0.525189 0.401397 0.023 Uiso calc U . R 1.0 . .
C C29A -0.0175(2) 0.6163(2) 0.4165(2) 0.0194(8) Uani d . . . 1.0 . .
H H29A -0.034795 0.670001 0.424789 0.023 Uiso calc U . R 1.0 . .
C C30A 0.0797(3) 0.6254(2) 0.4194(2) 0.0217(8) Uani d . . . 1.0 . .
H H30A 0.126848 0.685264 0.430519 0.026 Uiso calc U . R 1.0 . .
C C31A 0.1095(2) 0.5506(2) 0.4065(2) 0.0197(8) Uani d . . . 1.0 . .
H H31A 0.175709 0.557108 0.408408 0.024 Uiso calc U . R 1.0 . .
C C32A 0.0376(2) 0.4653(2) 0.3907(2) 0.0153(7) Uani d . . . 1.0 . .
C C33A -0.2155(2) 0.3215(2) 0.3680(2) 0.0209(8) Uani d . . . 1.0 . .
H H33C -0.234964 0.35202 0.414305 0.025 Uiso calc U . R 1.0 . .
H H33D -0.2315 0.255598 0.373705 0.025 Uiso calc U . R 1.0 . .
C C34A -0.2724(3) 0.3302(2) 0.2866(2) 0.0258(9) Uani d . . . 1.0 . .
H H34C -0.255797 0.396191 0.281063 0.031 Uiso calc U . R 1.0 . .
H H34D -0.342366 0.305997 0.287562 0.031 Uiso calc U . R 1.0 . .
C C35A -0.2538(3) 0.2799(3) 0.2115(2) 0.0354(10) Uani d . . . 1.0 . .
H H35C -0.286158 0.296046 0.160701 0.042 Uiso calc U . R 1.0 . .
H H35D -0.183301 0.301455 0.212392 0.042 Uiso calc U . R 1.0 . .
C C36A -0.2892(3) 0.1765(3) 0.2068(3) 0.0503(12) Uani d . . . 1.0 . .
H H36D -0.358385 0.154696 0.208323 0.075 Uiso calc U . R 1.0 . .
H H36E -0.253034 0.159421 0.254109 0.075 Uiso calc U . R 1.0 . .
H H36F -0.279013 0.148251 0.154927 0.075 Uiso calc U . R 1.0 . .
F F2U 0.0456(2) 0.18571(19) 0.13293(17) 0.0646(8) Uani d . . . 1.0 . .
F F3U -0.1157(2) 0.11402(17) 0.10244(15) 0.0708(9) Uani d . . . 1.0 . .
F F4U -0.04152(17) 0.17571(18) 0.23390(13) 0.0482(7) Uani d . . . 1.0 . .
F F5U -0.05469(17) 0.26722(15) 0.13663(17) 0.0523(7) Uani d . . . 1.0 . .
B B1U -0.0413(4) 0.1863(3) 0.1518(3) 0.0340(11) Uani d . . . 1.0 . .
F F2T 0.55199(16) 0.71622(15) 0.14442(15) 0.0428(6) Uani d . . . 1.0 . .
F F3T 0.39348(18) 0.62945(15) 0.11295(13) 0.0465(7) Uani d . . . 1.0 . .
F F4T 0.46428(17) 0.69489(18) 0.24447(14) 0.0479(7) Uani d . . . 1.0 . .
F F5T 0.43802(16) 0.78312(15) 0.14714(18) 0.0546(7) Uani d . . . 1.0 . .
B B1T 0.4616(3) 0.7061(3) 0.1624(3) 0.0310(11) Uani d . . . 1.0 . .
F F2S 0.27302(15) 0.42969(13) 0.67931(13) 0.0314(5) Uani d . . . 1.0 . .
F F3S 0.35506(15) 0.34231(15) 0.63059(13) 0.0352(6) Uani d . . . 1.0 . .
F F4S 0.20634(14) 0.32814(13) 0.55957(12) 0.0286(5) Uani d . . . 1.0 . .
F F5S 0.22371(18) 0.27720(14) 0.68295(13) 0.0416(6) Uani d . . . 1.0 . .
B B1S 0.2637(3) 0.3448(3) 0.6378(3) 0.0213(9) Uani d . . . 1.0 . .
F F2R 0.69415(15) 0.47160(13) 0.48913(13) 0.0318(5) Uani d . . . 1.0 . .
F F3R 0.56084(18) 0.35372(15) 0.41885(14) 0.0471(7) Uani d . . . 1.0 . .
F F4R 0.56001(18) 0.4277(2) 0.5395(2) 0.0828(11) Uani d . . . 1.0 . .
F F5R 0.65009(18) 0.33491(17) 0.53249(19) 0.0682(9) Uani d . . . 1.0 . .
B B1R 0.6153(3) 0.3964(3) 0.4952(3) 0.0199(9) Uani d . . . 1.0 . .
F F2Q 0.29470(18) 0.21923(14) 0.30718(14) 0.0444(6) Uani d . . . 1.0 . .
F F3Q 0.22702(14) 0.06599(13) 0.30321(12) 0.0274(5) Uani d . . . 1.0 . .
F F4Q 0.14711(15) 0.16062(15) 0.33861(14) 0.0382(6) Uani d . . . 1.0 . .
F F5Q 0.28111(14) 0.16193(13) 0.42670(12) 0.0244(5) Uani d . . . 1.0 . .
B B1Q 0.2379(3) 0.1517(3) 0.3445(3) 0.0213(9) Uani d . . . 1.0 . .
F F2P 0.94113(15) 0.07219(15) 0.45698(15) 0.0453(7) Uani d . . . 1.0 . .
F F3P 0.80746(14) 0.03658(12) 0.51213(12) 0.0250(5) Uani d . . . 1.0 . .
F F4P 0.85023(15) 0.16593(15) 0.45458(15) 0.0445(6) Uani d . . . 1.0 . .
F F5P 0.94157(16) 0.15765(14) 0.57408(13) 0.0356(6) Uani d . . . 1.0 . .
B B1P 0.8850(3) 0.1086(3) 0.4993(3) 0.0195(9) Uani d . . . 1.0 . .
N N1M 0.1599(4) 0.5228(3) -0.0309(4) 0.0897(17) Uani d . . . 1.0 . .
C C2M 0.1824(3) 0.5976(4) -0.0152(3) 0.0506(13) Uani d . . . 1.0 . .
C C3M 0.2148(3) 0.6973(3) 0.0055(3) 0.0425(11) Uani d . . . 1.0 . .
H H3MA 0.200909 0.724032 -0.044673 0.064 Uiso calc U . R 1.0 . .
H H3MB 0.284747 0.720658 0.027878 0.064 Uiso calc U . R 1.0 . .
H H3MC 0.180679 0.714426 0.047078 0.064 Uiso calc U . R 1.0 . .

loop_
_atom_site_aniso_label
_atom_site_aniso_U_11
_atom_site_aniso_U_22
_atom_site_aniso_U_33
_atom_site_aniso_U_12
_atom_site_aniso_U_13
_atom_site_aniso_U_23
N7 0.0120(15) 0.0157(15) 0.0205(17) 0.0047(13) 0.0087(13) 0.0036(13)
N8 0.0171(16) 0.0247(17) 0.0228(17) 0.0089(14) 0.0059(13) 0.0083(14)
N10 0.0103(15) 0.0263(16) 0.0180(15) 0.0049(13) 0.0050(12) 0.0031(13)
N12 0.0174(16) 0.0244(16) 0.0192(16) 0.0060(14) 0.0064(13) 0.0036(13)
N24 0.0107(15) 0.0142(14) 0.0203(15) 0.0050(12) 0.0074(12) 0.0067(12)
N26 0.0097(15) 0.0147(14) 0.0179(15) 0.0023(12) 0.0040(12) 0.0037(12)
C1 0.0141(18) 0.0151(17) 0.0148(18) 0.0058(15) 0.0003(14) 0.0023(14)
C2 0.0171(19) 0.0209(18) 0.0173(18) 0.0075(16) 0.0044(15) 0.0000(15)
C3 0.019(2) 0.032(2) 0.0194(19) 0.0085(17) 0.0099(16) 0.0074(17)
C4 0.022(2) 0.030(2) 0.0151(18) 0.0111(17) 0.0025(16) 0.0070(16)
C5 0.0151(19) 0.0188(18) 0.023(2) 0.0074(16) 0.0015(16) 0.0000(15)
C6 0.0136(18) 0.0120(16) 0.0170(18) 0.0051(14) 0.0024(14) 0.0012(14)
C9 0.0152(19) 0.040(2) 0.0160(18) 0.0101(17) 0.0092(15) 0.0047(17)
C11 0.0142(19) 0.028(2) 0.023(2) 0.0098(16) 0.0037(16) 0.0043(17)
C13 0.0102(18) 0.027(2) 0.022(2) 0.0057(16) 0.0008(15) 0.0013(16)
C14 0.024(2) 0.035(2) 0.027(2) 0.0111(19) 0.0041(17) -0.0033(18)
C15 0.028(2) 0.029(2) 0.050(3) 0.0111(19) 0.004(2) -0.005(2)
C16 0.021(2) 0.026(2) 0.054(3) 0.0049(18) 0.004(2) 0.011(2)
C17 0.019(2) 0.032(2) 0.033(2) 0.0073(18) 0.0035(17) 0.0094(18)
C18 0.0106(18) 0.025(2) 0.0194(19) 0.0053(16) -0.0002(15) 0.0005(16)
C19 0.026(2) 0.031(2) 0.027(2) 0.0094(18) 0.0139(17) 0.0097(17)
C20 0.032(2) 0.062(3) 0.041(3) 0.015(2) 0.018(2) 0.030(2)
C21 0.030(3) 0.049(3) 0.060(3) 0.015(2) 0.016(2) 0.033(3)
C22 0.039(3) 0.048(3) 0.133(6) 0.020(3) 0.027(4) 0.047(4)
C21' 0.030(3) 0.049(3) 0.060(3) 0.015(2) 0.016(2) 0.033(3)
C22' 0.039(3) 0.048(3) 0.133(6) 0.020(3) 0.027(4) 0.047(4)
C23 0.0117(18) 0.0221(18) 0.0234(19) 0.0103(15) 0.0034(15) 0.0042(16)
C25 0.0152(19) 0.0169(17) 0.0182(18) 0.0071(16) 0.0060(15) 0.0048(15)
C27 0.0152(18) 0.0205(18) 0.0114(17) 0.0057(15) 0.0034(14) 0.0061(14)
C28 0.0118(18) 0.0202(18) 0.0216(19) 0.0084(15) 0.0046(15) 0.0070(15)
C29 0.020(2) 0.0197(19) 0.023(2) 0.0104(16) 0.0063(16) 0.0054(15)
C30 0.0175(19) 0.0134(17) 0.025(2) 0.0023(15) 0.0046(16) 0.0060(15)
C31 0.0126(18) 0.0205(19) 0.0206(19) 0.0032(15) 0.0026(15) 0.0033(15)
C32 0.0152(18) 0.0159(17) 0.0145(17) 0.0073(15) 0.0036(14) 0.0033(14)
C33 0.0103(18) 0.0185(18) 0.025(2) 0.0028(15) 0.0046(15) 0.0028(15)
C34 0.0168(19) 0.0176(18) 0.029(2) 0.0057(16) 0.0031(16) 0.0057(16)
C35 0.033(2) 0.029(2) 0.024(2) 0.0116(18) 0.0034(18) 0.0078(17)
C36 0.056(3) 0.025(2) 0.033(2) 0.015(2) 0.005(2) 0.0011(18)
N7A 0.0143(16) 0.0208(16) 0.0187(16) 0.0079(13) 0.0076(13) 0.0039(13)
N8A 0.0163(17) 0.0312(18) 0.0248(18) 0.0093(15) 0.0048(14) 0.0096(15)
N10A 0.0162(16) 0.0258(16) 0.0179(16) 0.0058(14) 0.0056(13) 0.0042(13)
N12A 0.0186(16) 0.0285(17) 0.0208(16) 0.0114(14) 0.0069(13) 0.0106(14)
N24A 0.0123(15) 0.0174(15) 0.0217(16) 0.0080(13) 0.0068(12) 0.0059(12)
N26A 0.0106(15) 0.0128(14) 0.0229(16) 0.0021(12) 0.0060(12) 0.0040(12)
C1A 0.0161(19) 0.0176(17) 0.0149(18) 0.0083(15) 0.0016(15) 0.0021(15)
C2A 0.0146(19) 0.0231(19) 0.0187(19) 0.0075(16) 0.0060(15) 0.0010(15)
C3A 0.020(2) 0.027(2) 0.0164(19) 0.0058(17) 0.0104(16) 0.0034(16)
C4A 0.022(2) 0.0250(19) 0.0178(19) 0.0108(17) -0.0002(16) 0.0028(16)
C5A 0.0188(19) 0.0206(19) 0.023(2) 0.0104(16) 0.0051(16) 0.0015(16)
C6A 0.0133(18) 0.0141(17) 0.0215(19) 0.0056(15) 0.0063(15) 0.0024(15)
C9A 0.0127(19) 0.043(2) 0.0186(19) 0.0065(17) 0.0052(15) 0.0038(17)
C11A 0.0158(19) 0.030(2) 0.024(2) 0.0114(17) 0.0077(16) 0.0092(17)
C13A 0.0163(19) 0.036(2) 0.0178(19) 0.0127(18) 0.0026(15) 0.0038(17)
C14A 0.025(2) 0.037(2) 0.029(2) 0.0164(19) 0.0047(18) 0.0027(19)
C15A 0.024(2) 0.045(3) 0.043(3) 0.017(2) 0.004(2) -0.002(2)
C16A 0.030(2) 0.023(2) 0.061(3) 0.0042(19) -0.005(2) 0.002(2)
C17A 0.019(2) 0.033(2) 0.047(3) 0.0055(19) -0.0002(19) 0.011(2)
C18A 0.0144(19) 0.0217(19) 0.028(2) 0.0057(16) -0.0019(16) 0.0003(16)
C19A 0.018(2) 0.037(2) 0.030(2) 0.0107(18) 0.0101(17) 0.0106(18)
C20A 0.025(2) 0.029(2) 0.034(2) 0.0114(18) 0.0086(18) 0.0086(18)
C21A 0.027(2) 0.031(2) 0.030(2) 0.0104(18) 0.0090(18) 0.0120(18)
C22A 0.034(2) 0.028(2) 0.044(3) 0.0070(19) -0.002(2) 0.0121(19)
C23A 0.0154(19) 0.0199(18) 0.025(2) 0.0099(16) 0.0056(15) 0.0072(16)
C25A 0.0140(19) 0.0163(17) 0.0169(18) 0.0051(15) 0.0059(14) 0.0054(14)
C27A 0.0121(18) 0.0193(18) 0.0178(18) 0.0047(15) 0.0057(14) 0.0059(15)
C28A 0.0161(19) 0.0214(19) 0.0214(19) 0.0081(16) 0.0053(15) 0.0060(16)
C29A 0.022(2) 0.0170(18) 0.0223(19) 0.0094(16) 0.0067(16) 0.0060(15)
C30A 0.021(2) 0.0193(19) 0.023(2) 0.0041(16) 0.0044(16) 0.0040(16)
C31A 0.0165(19) 0.0237(19) 0.0220(19) 0.0077(16) 0.0080(15) 0.0078(16)
C32A 0.0156(19) 0.0151(17) 0.0169(18) 0.0053(15) 0.0058(15) 0.0050(14)
C33A 0.0114(18) 0.0191(18) 0.031(2) 0.0023(15) 0.0078(16) 0.0033(16)
C34A 0.016(2) 0.024(2) 0.033(2) 0.0037(17) -0.0030(17) 0.0063(17)
C35A 0.030(2) 0.043(3) 0.027(2) 0.009(2) -0.0031(18) 0.0042(19)
C36A 0.056(3) 0.047(3) 0.043(3) 0.019(2) 0.000(2) -0.009(2)
F2U 0.090(2) 0.080(2) 0.0666(19) 0.0644(18) 0.0467(17) 0.0392(16)
F3U 0.120(3) 0.0377(15) 0.0261(14) -0.0102(16) 0.0118(16) -0.0030(12)
F4U 0.0510(16) 0.0777(18) 0.0235(13) 0.0374(15) 0.0028(11) -0.0037(12)
F5U 0.0409(15) 0.0330(13) 0.081(2) 0.0182(12) -0.0050(14) 0.0086(13)
B1U 0.048(3) 0.031(3) 0.025(3) 0.019(2) 0.007(2) 0.001(2)
F2T 0.0384(15) 0.0392(14) 0.0578(16) 0.0191(12) 0.0163(12) 0.0084(12)
F3T 0.0595(17) 0.0342(13) 0.0267(13) -0.0072(12) 0.0024(12) 0.0027(11)
F4T 0.0503(16) 0.0719(18) 0.0264(13) 0.0330(14) 0.0033(11) -0.0062(12)
F5T 0.0314(14) 0.0366(14) 0.096(2) 0.0174(12) -0.0005(14) 0.0135(14)
B1T 0.029(3) 0.028(2) 0.035(3) 0.012(2) -0.001(2) 0.002(2)
F2S 0.0313(13) 0.0223(11) 0.0389(13) 0.0157(10) -0.0057(10) -0.0054(10)
F3S 0.0278(13) 0.0469(14) 0.0343(13) 0.0212(11) 0.0031(10) -0.0028(11)
F4S 0.0292(12) 0.0307(12) 0.0258(12) 0.0136(10) -0.0009(10) 0.0025(10)
F5S 0.0654(17) 0.0297(12) 0.0325(13) 0.0117(12) 0.0221(12) 0.0125(11)
B1S 0.021(2) 0.020(2) 0.026(2) 0.0101(19) 0.0070(19) 0.0072(18)
F2R 0.0337(13) 0.0207(11) 0.0399(13) 0.0063(10) 0.0072(11) 0.0098(10)
F3R 0.0570(17) 0.0337(13) 0.0358(14) 0.0036(12) -0.0048(12) -0.0026(11)
F4R 0.0290(16) 0.091(2) 0.099(2) -0.0098(15) 0.0332(15) -0.0601(19)
F5R 0.0382(16) 0.0456(16) 0.103(2) -0.0042(13) -0.0200(15) 0.0495(16)
B1R 0.015(2) 0.027(2) 0.020(2) 0.0085(19) 0.0039(18) 0.0039(19)
F2Q 0.0665(17) 0.0292(13) 0.0322(13) 0.0026(12) 0.0186(13) 0.0117(11)
F3Q 0.0261(12) 0.0246(11) 0.0326(12) 0.0145(10) -0.0002(10) -0.0012(9)
F4Q 0.0339(13) 0.0457(14) 0.0403(14) 0.0297(12) -0.0035(11) -0.0071(11)
F5Q 0.0249(11) 0.0279(11) 0.0228(11) 0.0118(9) 0.0039(9) 0.0059(9)
B1Q 0.023(2) 0.019(2) 0.025(2) 0.0107(19) 0.0024(19) 0.0058(18)
F2P 0.0220(13) 0.0434(14) 0.0615(17) 0.0015(11) 0.0185(12) -0.0215(12)
F3P 0.0256(12) 0.0169(10) 0.0341(12) 0.0064(9) 0.0110(10) 0.0063(9)
F4P 0.0278(13) 0.0417(14) 0.0609(16) 0.0047(11) -0.0009(12) 0.0344(13)
F5P 0.0443(14) 0.0253(12) 0.0282(12) 0.0048(11) 0.0002(11) -0.0040(10)
B1P 0.016(2) 0.022(2) 0.022(2) 0.0064(19) 0.0055(18) 0.0062(19)
N1M 0.071(4) 0.048(3) 0.141(5) 0.011(3) 0.023(3) -0.004(3)
C2M 0.044(3) 0.047(3) 0.061(3) 0.017(3) 0.013(2) -0.005(3)
C3M 0.051(3) 0.049(3) 0.036(3) 0.027(2) 0.009(2) 0.007(2)

loop_
_atom_type_symbol
_atom_type_description
_atom_type_scat_dispersion_real
_atom_type_scat_dispersion_imag
_atom_type_scat_source
C C 0.0033 0.0016 'International Tables Vol C Tables 4.2.6.8 and 6.1.1.4'
H H 0.0000 0.0000 'International Tables Vol C Tables 4.2.6.8 and 6.1.1.4'
B B 0.0013 0.0007 'International Tables Vol C Tables 4.2.6.8 and 6.1.1.4'
F F 0.0171 0.0103 'International Tables Vol C Tables 4.2.6.8 and 6.1.1.4'
N N 0.0061 0.0033 'International Tables Vol C Tables 4.2.6.8 and 6.1.1.4'

loop_
_geom_angle_atom_site_label_1
_geom_angle_atom_site_label_2
_geom_angle_atom_site_label_3
_geom_angle_site_symmetry_1
_geom_angle_site_symmetry_3
_geom_angle
_geom_angle_publ_flag
N8 N7 C1 . . 178.8(3) ?
C11 N10 C18 . . 108.8(3) ?
C11 N10 C9 . . 124.9(3) ?
C18 N10 C9 . . 126.1(3) ?
C11 N12 C13 . . 108.3(3) ?
C11 N12 C19 . . 124.5(3) ?
C13 N12 C19 . . 127.0(3) ?
C25 N24 C32 . . 108.1(3) ?
C25 N24 C23 . . 124.9(3) ?
C32 N24 C23 . . 126.3(3) ?
C25 N26 C27 . . 108.3(3) ?
C25 N26 C33 . . 126.4(3) ?
C27 N26 C33 . . 125.2(3) ?
C2 C1 C6 . . 125.8(3) ?
C2 C1 N7 . . 117.5(3) ?
C6 C1 N7 . . 116.7(3) ?
C3 C2 C1 . . 115.5(3) ?
C3 C2 C9 . . 122.1(3) ?
C1 C2 C9 . . 122.4(3) ?
C2 C3 C4 . . 120.9(3) ?
C2 C3 H3 . . 119.5 ?
C4 C3 H3 . . 119.5 ?
C3 C4 C5 . . 121.5(3) ?
C3 C4 H4 . . 119.3 ?
C5 C4 H4 . . 119.3 ?
C6 C5 C4 . . 120.3(3) ?
C6 C5 H5 . . 119.9 ?
C4 C5 H5 . . 119.9 ?
C5 C6 C1 . . 116.0(3) ?
C5 C6 C23 . . 123.3(3) ?
C1 C6 C23 . . 120.6(3) ?
N10 C9 C2 . . 111.0(3) ?
N10 C9 H9A . . 109.4 ?
C2 C9 H9A . . 109.4 ?
N10 C9 H9AB . . 109.4 ?
C2 C9 H9AB . . 109.4 ?
H9A C9 H9AB . . 108.0 ?
N12 C11 N10 . . 110.0(3) ?
N12 C11 H11 . . 125.0 ?
N10 C11 H11 . . 125.0 ?
C18 C13 C14 . . 121.2(3) ?
C18 C13 N12 . . 107.0(3) ?
C14 C13 N12 . . 131.8(3) ?
C15 C14 C13 . . 116.4(4) ?
C15 C14 H14 . . 121.8 ?
C13 C14 H14 . . 121.8 ?
C14 C15 C16 . . 122.2(4) ?
C14 C15 H15 . . 118.9 ?
C16 C15 H15 . . 118.9 ?
C17 C16 C15 . . 121.9(4) ?
C17 C16 H16 . . 119.0 ?
C15 C16 H16 . . 119.0 ?
C16 C17 C18 . . 115.6(4) ?
C16 C17 H17 . . 122.2 ?
C18 C17 H17 . . 122.2 ?
C17 C18 C13 . . 122.7(3) ?
C17 C18 N10 . . 131.3(3) ?
C13 C18 N10 . . 106.0(3) ?
N12 C19 C20 . . 113.1(3) ?
N12 C19 H19A . . 109.0 ?
C20 C19 H19A . . 109.0 ?
N12 C19 H19B . . 109.0 ?
C20 C19 H19B . . 109.0 ?
H19A C19 H19B . . 107.8 ?
C19 C20 C21 . . 113.8(4) ?
C19 C20 C21' . . 118.7(11) ?
C19 C20 H20A . . 108.8 ?
C21 C20 H20A . . 108.8 ?
C19 C20 H20B . . 108.8 ?
C21 C20 H20B . . 108.8 ?
H20A C20 H20B . . 107.7 ?
C19 C20 H20C . . 107.6 ?
C21' C20 H20C . . 107.6 ?
C19 C20 H20D . . 107.6 ?
C21' C20 H20D . . 107.6 ?
H20C C20 H20D . . 107.1 ?
C20 C21 C22 . . 115.2(4) ?
C20 C21 H21A . . 108.5 ?
C22 C21 H21A . . 108.5 ?
C20 C21 H21B . . 108.5 ?
C22 C21 H21B . . 108.5 ?
H21A C21 H21B . . 107.5 ?
C21 C22 H22A . . 109.5 ?
C21 C22 H22B . . 109.5 ?
H22A C22 H22B . . 109.5 ?
C21 C22 H22C . . 109.5 ?
H22A C22 H22C . . 109.5 ?
H22B C22 H22C . . 109.5 ?
C22' C21' C20 . . 137.(3) ?
C22' C21' H21C . . 102.9 ?
C20 C21' H21C . . 102.9 ?
C22' C21' H21D . . 102.9 ?
C20 C21' H21D . . 102.8 ?
H21C C21' H21D . . 105.0 ?
C21' C22' H22D . . 109.5 ?
C21' C22' H22E . . 109.5 ?
H22D C22' H22E . . 109.5 ?
C21' C22' H22F . . 109.5 ?
H22D C22' H22F . . 109.5 ?
H22E C22' H22F . . 109.5 ?
N24 C23 C6 . . 112.4(3) ?
N24 C23 H23A . . 109.1 ?
C6 C23 H23A . . 109.1 ?
N24 C23 H23B . . 109.1 ?
C6 C23 H23B . . 109.1 ?
H23A C23 H23B . . 107.9 ?
N26 C25 N24 . . 110.7(3) ?
N26 C25 H25 . . 124.6 ?
N24 C25 H25 . . 124.6 ?
C28 C27 C32 . . 121.7(3) ?
C28 C27 N26 . . 131.3(3) ?
C32 C27 N26 . . 107.0(3) ?
C29 C28 C27 . . 116.6(3) ?
C29 C28 H28 . . 121.7 ?
C27 C28 H28 . . 121.7 ?
C28 C29 C30 . . 121.2(3) ?
C28 C29 H29 . . 119.4 ?
C30 C29 H29 . . 119.4 ?
C31 C30 C29 . . 122.9(3) ?
C31 C30 H30 . . 118.5 ?
C29 C30 H30 . . 118.5 ?
C30 C31 C32 . . 115.4(3) ?
C30 C31 H31 . . 122.3 ?
C32 C31 H31 . . 122.3 ?
C27 C32 C31 . . 122.3(3) ?
C27 C32 N24 . . 105.8(3) ?
C31 C32 N24 . . 131.9(3) ?
N26 C33 C34 . . 112.6(3) ?
N26 C33 H33A . . 109.1 ?
C34 C33 H33A . . 109.1 ?
N26 C33 H33B . . 109.1 ?
C34 C33 H33B . . 109.1 ?
H33A C33 H33B . . 107.8 ?
C33 C34 C35 . . 114.4(3) ?
C33 C34 H34A . . 108.7 ?
C35 C34 H34A . . 108.7 ?
C33 C34 H34B . . 108.7 ?
C35 C34 H34B . . 108.7 ?
H34A C34 H34B . . 107.6 ?
C36 C35 C34 . . 114.0(3) ?
C36 C35 H35A . . 108.7 ?
C34 C35 H35A . . 108.7 ?
C36 C35 H35B . . 108.7 ?
C34 C35 H35B . . 108.7 ?
H35A C35 H35B . . 107.6 ?
C35 C36 H36A . . 109.5 ?
C35 C36 H36B . . 109.5 ?
H36A C36 H36B . . 109.5 ?
C35 C36 H36C . . 109.5 ?
H36A C36 H36C . . 109.5 ?
H36B C36 H36C . . 109.5 ?
N8A N7A C1A . . 177.7(3) ?
C11A N10A C18A . . 108.1(3) ?
C11A N10A C9A . . 125.2(3) ?
C18A N10A C9A . . 126.4(3) ?
C11A N12A C13A . . 107.9(3) ?
C11A N12A C19A . . 124.0(3) ?
C13A N12A C19A . . 127.6(3) ?
C25A N24A C32A . . 108.2(3) ?
C25A N24A C23A . . 125.5(3) ?
C32A N24A C23A . . 125.9(3) ?
C25A N26A C27A . . 107.8(3) ?
C25A N26A C33A . . 126.8(3) ?
C27A N26A C33A . . 125.5(3) ?
C2A C1A C6A . . 125.6(3) ?
C2A C1A N7A . . 117.1(3) ?
C6A C1A N7A . . 117.3(3) ?
C3A C2A C1A . . 115.5(3) ?
C3A C2A C9A . . 123.3(3) ?
C1A C2A C9A . . 121.2(3) ?
C4A C3A C2A . . 121.2(3) ?
C4A C3A H3A . . 119.4 ?
C2A C3A H3A . . 119.4 ?
C3A C4A C5A . . 121.3(3) ?
C3A C4A H4A . . 119.3 ?
C5A C4A H4A . . 119.3 ?
C6A C5A C4A . . 120.6(3) ?
C6A C5A H5A . . 119.7 ?
C4A C5A H5A . . 119.7 ?
C5A C6A C1A . . 115.8(3) ?
C5A C6A C23A . . 123.4(3) ?
C1A C6A C23A . . 120.8(3) ?
N10A C9A C2A . . 112.1(3) ?
N10A C9A H9AA . . 109.2 ?
C2A C9A H9AA . . 109.2 ?
N10A C9A H9AC . . 109.2 ?
C2A C9A H9AC . . 109.2 ?
H9AA C9A H9AC . . 107.9 ?
N12A C11A N10A . . 111.5(3) ?
N12A C11A H11A . . 124.3 ?
N10A C11A H11A . . 124.3 ?
C14A C13A N12A . . 131.1(3) ?
C14A C13A C18A . . 122.0(4) ?
N12A C13A C18A . . 106.8(3) ?
C15A C14A C13A . . 115.7(4) ?
C15A C14A H14A . . 122.1 ?
C13A C14A H14A . . 122.1 ?
C14A C15A C16A . . 123.2(4) ?
C14A C15A H15A . . 118.4 ?
C16A C15A H15A . . 118.4 ?
C15A C16A C17A . . 122.2(4) ?
C15A C16A H16A . . 118.9 ?
C17A C16A H16A . . 118.9 ?
C18A C17A C16A . . 114.3(4) ?
C18A C17A H17A . . 122.9 ?
C16A C17A H17A . . 122.9 ?
C17A C18A N10A . . 131.7(4) ?
C17A C18A C13A . . 122.6(4) ?
N10A C18A C13A . . 105.7(3) ?
N12A C19A C20A . . 112.8(3) ?
N12A C19A H19C . . 109.0 ?
C20A C19A H19C . . 109.0 ?
N12A C19A H19D . . 109.0 ?
C20A C19A H19D . . 109.0 ?
H19C C19A H19D . . 107.8 ?
C19A C20A C21A . . 111.1(3) ?
C19A C20A H20E . . 109.4 ?
C21A C20A H20E . . 109.4 ?
C19A C20A H20F . . 109.4 ?
C21A C20A H20F . . 109.4 ?
H20E C20A H20F . . 108.0 ?
C22A C21A C20A . . 115.4(3) ?
C22A C21A H21E . . 108.4 ?
C20A C21A H21E . . 108.4 ?
C22A C21A H21F . . 108.4 ?
C20A C21A H21F . . 108.4 ?
H21E C21A H21F . . 107.5 ?
C21A C22A H22G . . 109.5 ?
C21A C22A H22H . . 109.5 ?
H22G C22A H22H . . 109.5 ?
C21A C22A H22I . . 109.5 ?
H22G C22A H22I . . 109.5 ?
H22H C22A H22I . . 109.5 ?
N24A C23A C6A . . 112.3(3) ?
N24A C23A H23C . . 109.1 ?
C6A C23A H23C . . 109.1 ?
N24A C23A H23D . . 109.1 ?
C6A C23A H23D . . 109.1 ?
H23C C23A H23D . . 107.9 ?
N24A C25A N26A . . 111.1(3) ?
N24A C25A H25A . . 124.5 ?
N26A C25A H25A . . 124.5 ?
C32A C27A N26A . . 107.0(3) ?
C32A C27A C28A . . 122.1(3) ?
N26A C27A C28A . . 130.9(3) ?
C29A C28A C27A . . 116.2(3) ?
C29A C28A H28A . . 121.9 ?
C27A C28A H28A . . 121.9 ?
C28A C29A C30A . . 121.6(3) ?
C28A C29A H29A . . 119.2 ?
C30A C29A H29A . . 119.2 ?
C31A C30A C29A . . 122.2(3) ?
C31A C30A H30A . . 118.9 ?
C29A C30A H30A . . 118.9 ?
C30A C31A C32A . . 116.2(3) ?
C30A C31A H31A . . 121.9 ?
C32A C31A H31A . . 121.9 ?
C31A C32A C27A . . 121.7(3) ?
C31A C32A N24A . . 132.3(3) ?
C27A C32A N24A . . 106.0(3) ?
N26A C33A C34A . . 112.3(3) ?
N26A C33A H33C . . 109.1 ?
C34A C33A H33C . . 109.1 ?
N26A C33A H33D . . 109.1 ?
C34A C33A H33D . . 109.1 ?
H33C C33A H33D . . 107.9 ?
C33A C34A C35A . . 113.8(3) ?
C33A C34A H34C . . 108.8 ?
C35A C34A H34C . . 108.8 ?
C33A C34A H34D . . 108.8 ?
C35A C34A H34D . . 108.8 ?
H34C C34A H34D . . 107.7 ?
C36A C35A C34A . . 113.8(4) ?
C36A C35A H35C . . 108.8 ?
C34A C35A H35C . . 108.8 ?
C36A C35A H35D . . 108.8 ?
C34A C35A H35D . . 108.8 ?
H35C C35A H35D . . 107.7 ?
C35A C36A H36D . . 109.5 ?
C35A C36A H36E . . 109.5 ?
H36D C36A H36E . . 109.5 ?
C35A C36A H36F . . 109.5 ?
H36D C36A H36F . . 109.5 ?
H36E C36A H36F . . 109.5 ?
F5U B1U F2U . . 109.3(4) ?
F5U B1U F4U . . 110.8(4) ?
F2U B1U F4U . . 109.7(4) ?
F5U B1U F3U . . 109.1(4) ?
F2U B1U F3U . . 109.2(4) ?
F4U B1U F3U . . 108.7(4) ?
F4T B1T F5T . . 110.6(4) ?
F4T B1T F3T . . 109.1(4) ?
F5T B1T F3T . . 109.5(3) ?
F4T B1T F2T . . 108.9(3) ?
F5T B1T F2T . . 109.0(4) ?
F3T B1T F2T . . 109.7(4) ?
F5S B1S F2S . . 109.5(3) ?
F5S B1S F4S . . 109.7(3) ?
F2S B1S F4S . . 111.0(3) ?
F5S B1S F3S . . 108.0(3) ?
F2S B1S F3S . . 109.2(3) ?
F4S B1S F3S . . 109.3(3) ?
F4R B1R F3R . . 108.9(3) ?
F4R B1R F5R . . 112.5(4) ?
F3R B1R F5R . . 108.3(3) ?
F4R B1R F2R . . 107.6(3) ?
F3R B1R F2R . . 111.6(3) ?
F5R B1R F2R . . 108.0(3) ?
F5Q B1Q F2Q . . 109.1(3) ?
F5Q B1Q F3Q . . 110.9(3) ?
F2Q B1Q F3Q . . 109.4(3) ?
F5Q B1Q F4Q . . 109.8(3) ?
F2Q B1Q F4Q . . 109.1(3) ?
F3Q B1Q F4Q . . 108.5(3) ?
F4P B1P F5P . . 109.4(3) ?
F4P B1P F2P . . 111.0(3) ?
F5P B1P F2P . . 108.3(3) ?
F4P B1P F3P . . 109.2(3) ?
F5P B1P F3P . . 110.6(3) ?
F2P B1P F3P . . 108.3(3) ?
N1M C2M C3M . . 178.6(6) ?
C2M C3M H3MA . . 109.5 ?
C2M C3M H3MB . . 109.5 ?
H3MA C3M H3MB . . 109.5 ?
C2M C3M H3MC . . 109.5 ?
H3MA C3M H3MC . . 109.5 ?
H3MB C3M H3MC . . 109.5 ?

loop_
_geom_bond_atom_site_label_1
_geom_bond_atom_site_label_2
_geom_bond_site_symmetry_2
_geom_bond_distance
_geom_bond_publ_flag
N7 N8 . 1.088(4) ?
N7 C1 . 1.419(5) ?
N10 C11 . 1.330(5) ?
N10 C18 . 1.388(5) ?
N10 C9 . 1.457(4) ?
N12 C11 . 1.325(4) ?
N12 C13 . 1.389(5) ?
N12 C19 . 1.475(5) ?
N24 C25 . 1.330(4) ?
N24 C32 . 1.402(4) ?
N24 C23 . 1.460(4) ?
N26 C25 . 1.315(4) ?
N26 C27 . 1.392(4) ?
N26 C33 . 1.471(4) ?
C1 C2 . 1.387(5) ?
C1 C6 . 1.392(5) ?
C2 C3 . 1.374(5) ?
C2 C9 . 1.519(5) ?
C3 C4 . 1.380(5) ?
C3 H3 . 0.95 ?
C4 C5 . 1.382(5) ?
C4 H4 . 0.95 ?
C5 C6 . 1.373(5) ?
C5 H5 . 0.95 ?
C6 C23 . 1.506(5) ?
C9 H9A . 0.99 ?
C9 H9AB . 0.99 ?
C11 H11 . 0.95 ?
C13 C18 . 1.386(5) ?
C13 C14 . 1.388(5) ?
C14 C15 . 1.368(6) ?
C14 H14 . 0.95 ?
C15 C16 . 1.393(6) ?
C15 H15 . 0.95 ?
C16 C17 . 1.380(5) ?
C16 H16 . 0.95 ?
C17 C18 . 1.380(5) ?
C17 H17 . 0.95 ?
C19 C20 . 1.492(6) ?
C19 H19A . 0.99 ?
C19 H19B . 0.99 ?
C20 C21 . 1.498(6) ?
C20 C21' . 1.65(3) ?
C20 H20A . 0.99 ?
C20 H20B . 0.99 ?
C20 H20C . 0.99 ?
C20 H20D . 0.99 ?
C21 C22 . 1.498(7) ?
C21 H21A . 0.99 ?
C21 H21B . 0.99 ?
C22 H22A . 0.98 ?
C22 H22B . 0.98 ?
C22 H22C . 0.98 ?
C21' C22' . 1.540(2) ?
C21' H21C . 0.99 ?
C21' H21D . 0.99 ?
C22' H22D . 0.98 ?
C22' H22E . 0.98 ?
C22' H22F . 0.98 ?
C23 H23A . 0.99 ?
C23 H23B . 0.99 ?
C25 H25 . 0.95 ?
C27 C28 . 1.384(5) ?
C27 C32 . 1.386(5) ?
C28 C29 . 1.376(5) ?
C28 H28 . 0.95 ?
C29 C30 . 1.393(5) ?
C29 H29 . 0.95 ?
C30 C31 . 1.376(5) ?
C30 H30 . 0.95 ?
C31 C32 . 1.386(5) ?
C31 H31 . 0.95 ?
C33 C34 . 1.513(5) ?
C33 H33A . 0.99 ?
C33 H33B . 0.99 ?
C34 C35 . 1.520(5) ?
C34 H34A . 0.99 ?
C34 H34B . 0.99 ?
C35 C36 . 1.512(5) ?
C35 H35A . 0.99 ?
C35 H35B . 0.99 ?
C36 H36A . 0.98 ?
C36 H36B . 0.98 ?
C36 H36C . 0.98 ?
N7A N8A . 1.088(4) ?
N7A C1A . 1.412(5) ?
N10A C11A . 1.318(4) ?
N10A C18A . 1.388(5) ?
N10A C9A . 1.453(5) ?
N12A C11A . 1.311(4) ?
N12A C13A . 1.383(5) ?
N12A C19A . 1.485(5) ?
N24A C25A . 1.319(4) ?
N24A C32A . 1.394(4) ?
N24A C23A . 1.457(4) ?
N26A C25A . 1.319(4) ?
N26A C27A . 1.389(4) ?
N26A C33A . 1.466(5) ?
C1A C2A . 1.392(5) ?
C1A C6A . 1.397(5) ?
C2A C3A . 1.375(5) ?
C2A C9A . 1.511(5) ?
C3A C4A . 1.375(5) ?
C3A H3A . 0.95 ?
C4A C5A . 1.383(5) ?
C4A H4A . 0.95 ?
C5A C6A . 1.372(5) ?
C5A H5A . 0.95 ?
C6A C23A . 1.503(5) ?
C9A H9AA . 0.99 ?
C9A H9AC . 0.99 ?
C11A H11A . 0.95 ?
C13A C14A . 1.384(5) ?
C13A C18A . 1.395(5) ?
C14A C15A . 1.348(6) ?
C14A H14A . 0.95 ?
C15A C16A . 1.383(6) ?
C15A H15A . 0.95 ?
C16A C17A . 1.405(6) ?
C16A H16A . 0.95 ?
C17A C18A . 1.377(5) ?
C17A H17A . 0.95 ?
C19A C20A . 1.494(5) ?
C19A H19C . 0.99 ?
C19A H19D . 0.99 ?
C20A C21A . 1.512(5) ?
C20A H20E . 0.99 ?
C20A H20F . 0.99 ?
C21A C22A . 1.506(5) ?
C21A H21E . 0.99 ?
C21A H21F . 0.99 ?
C22A H22G . 0.98 ?
C22A H22H . 0.98 ?
C22A H22I . 0.98 ?
C23A H23C . 0.99 ?
C23A H23D . 0.99 ?
C25A H25A . 0.95 ?
C27A C32A . 1.385(5) ?
C27A C28A . 1.390(5) ?
C28A C29A . 1.371(5) ?
C28A H28A . 0.95 ?
C29A C30A . 1.398(5) ?
C29A H29A . 0.95 ?
C30A C31A . 1.376(5) ?
C30A H30A . 0.95 ?
C31A C32A . 1.383(5) ?
C31A H31A . 0.95 ?
C33A C34A . 1.510(5) ?
C33A H33C . 0.99 ?
C33A H33D . 0.99 ?
C34A C35A . 1.512(6) ?
C34A H34C . 0.99 ?
C34A H34D . 0.99 ?
C35A C36A . 1.513(6) ?
C35A H35C . 0.99 ?
C35A H35D . 0.99 ?
C36A H36D . 0.98 ?
C36A H36E . 0.98 ?
C36A H36F . 0.98 ?
F2U B1U . 1.376(6) ?
F3U B1U . 1.380(6) ?
F4U B1U . 1.379(5) ?
F5U B1U . 1.369(5) ?
F2T B1T . 1.382(5) ?
F3T B1T . 1.379(5) ?
F4T B1T . 1.377(6) ?
F5T B1T . 1.380(5) ?
F2S B1S . 1.381(5) ?
F3S B1S . 1.392(5) ?
F4S B1S . 1.381(5) ?
F5S B1S . 1.377(5) ?
F2R B1R . 1.392(5) ?
F3R B1R . 1.366(5) ?
F4R B1R . 1.348(5) ?
F5R B1R . 1.367(5) ?
F2Q B1Q . 1.382(5) ?
F3Q B1Q . 1.385(5) ?
F4Q B1Q . 1.386(5) ?
F5Q B1Q . 1.377(5) ?
F2P B1P . 1.383(5) ?
F3P B1P . 1.387(5) ?
F4P B1P . 1.374(5) ?
F5P B1P . 1.379(5) ?
N1M C2M . 1.093(6) ?
C2M C3M . 1.456(7) ?
C3M H3MA . 0.98 ?
C3M H3MB . 0.98 ?
C3M H3MC . 0.98 ?

loop_
_geom_torsion_atom_site_label_1
_geom_torsion_atom_site_label_2
_geom_torsion_atom_site_label_3
_geom_torsion_atom_site_label_4
_geom_torsion_site_symmetry_1
_geom_torsion_site_symmetry_2
_geom_torsion_site_symmetry_3
_geom_torsion_site_symmetry_4
_geom_torsion
_geom_torsion_publ_flag
C6 C1 C2 C3 . . . . 0.3(5) ?
N7 C1 C2 C3 . . . . -176.3(3) ?
C6 C1 C2 C9 . . . . -177.1(3) ?
N7 C1 C2 C9 . . . . 6.3(5) ?
C1 C2 C3 C4 . . . . 0.2(5) ?
C9 C2 C3 C4 . . . . 177.7(3) ?
C2 C3 C4 C5 . . . . -0.4(5) ?
C3 C4 C5 C6 . . . . 0.0(5) ?
C4 C5 C6 C1 . . . . 0.5(5) ?
C4 C5 C6 C23 . . . . 179.0(3) ?
C2 C1 C6 C5 . . . . -0.6(5) ?
N7 C1 C6 C5 . . . . 175.9(3) ?
C2 C1 C6 C23 . . . . -179.2(3) ?
N7 C1 C6 C23 . . . . -2.6(4) ?
C11 N10 C9 C2 . . . . -100.5(4) ?
C18 N10 C9 C2 . . . . 73.5(4) ?
C3 C2 C9 N10 . . . . 35.8(5) ?
C1 C2 C9 N10 . . . . -147.0(3) ?
C13 N12 C11 N10 . . . . 0.0(4) ?
C19 N12 C11 N10 . . . . 175.4(3) ?
C18 N10 C11 N12 . . . . -0.5(4) ?
C9 N10 C11 N12 . . . . 174.4(3) ?
C11 N12 C13 C18 . . . . 0.5(4) ?
C19 N12 C13 C18 . . . . -174.8(3) ?
C11 N12 C13 C14 . . . . -178.0(4) ?
C19 N12 C13 C14 . . . . 6.7(6) ?
C18 C13 C14 C15 . . . . 1.5(5) ?
N12 C13 C14 C15 . . . . 179.8(4) ?
C13 C14 C15 C16 . . . . 0.3(6) ?
C14 C15 C16 C17 . . . . -1.3(6) ?
C15 C16 C17 C18 . . . . 0.3(5) ?
C16 C17 C18 C13 . . . . 1.6(5) ?
C16 C17 C18 N10 . . . . -179.1(3) ?
C14 C13 C18 C17 . . . . -2.6(5) ?
N12 C13 C18 C17 . . . . 178.7(3) ?
C14 C13 C18 N10 . . . . 178.0(3) ?
N12 C13 C18 N10 . . . . -0.7(4) ?
C11 N10 C18 C17 . . . . -178.6(4) ?
C9 N10 C18 C17 . . . . 6.6(6) ?
C11 N10 C18 C13 . . . . 0.7(4) ?
C9 N10 C18 C13 . . . . -174.0(3) ?
C11 N12 C19 C20 . . . . -83.2(4) ?
C13 N12 C19 C20 . . . . 91.4(4) ?
N12 C19 C20 C21 . . . . -59.3(5) ?
N12 C19 C20 C21' . . . . -126.5(12) ?
C19 C20 C21 C22 . . . . -177.9(5) ?
C19 C20 C21' C22' . . . . 148.(3) ?
C25 N24 C23 C6 . . . . -129.4(3) ?
C32 N24 C23 C6 . . . . 61.1(4) ?
C5 C6 C23 N24 . . . . 25.5(4) ?
C1 C6 C23 N24 . . . . -156.1(3) ?
C27 N26 C25 N24 . . . . 0.2(4) ?
C33 N26 C25 N24 . . . . 177.5(3) ?
C32 N24 C25 N26 . . . . -0.5(4) ?
C23 N24 C25 N26 . . . . -171.6(3) ?
C25 N26 C27 C28 . . . . 178.5(3) ?
C33 N26 C27 C28 . . . . 1.1(6) ?
C25 N26 C27 C32 . . . . 0.3(4) ?
C33 N26 C27 C32 . . . . -177.1(3) ?
C32 C27 C28 C29 . . . . -0.5(5) ?
N26 C27 C28 C29 . . . . -178.5(3) ?
C27 C28 C29 C30 . . . . 0.4(5) ?
C28 C29 C30 C31 . . . . 0.3(5) ?
C29 C30 C31 C32 . . . . -0.7(5) ?
C28 C27 C32 C31 . . . . 0.0(5) ?
N26 C27 C32 C31 . . . . 178.4(3) ?
C28 C27 C32 N24 . . . . -179.0(3) ?
N26 C27 C32 N24 . . . . -0.6(4) ?
C30 C31 C32 C27 . . . . 0.6(5) ?
C30 C31 C32 N24 . . . . 179.4(3) ?
C25 N24 C32 C27 . . . . 0.7(4) ?
C23 N24 C32 C27 . . . . 171.6(3) ?
C25 N24 C32 C31 . . . . -178.2(3) ?
C23 N24 C32 C31 . . . . -7.3(6) ?
C25 N26 C33 C34 . . . . 109.9(4) ?
C27 N26 C33 C34 . . . . -73.2(4) ?
N26 C33 C34 C35 . . . . -63.0(4) ?
C33 C34 C35 C36 . . . . -62.5(4) ?
C6A C1A C2A C3A . . . . -1.4(5) ?
N7A C1A C2A C3A . . . . 175.3(3) ?
C6A C1A C2A C9A . . . . 175.9(3) ?
N7A C1A C2A C9A . . . . -7.5(5) ?
C1A C2A C3A C4A . . . . -0.8(5) ?
C9A C2A C3A C4A . . . . -178.0(3) ?
C2A C3A C4A C5A . . . . 2.4(5) ?
C3A C4A C5A C6A . . . . -1.9(5) ?
C4A C5A C6A C1A . . . . -0.2(5) ?
C4A C5A C6A C23A . . . . -179.8(3) ?
C2A C1A C6A C5A . . . . 1.9(5) ?
N7A C1A C6A C5A . . . . -174.7(3) ?
C2A C1A C6A C23A . . . . -178.5(3) ?
N7A C1A C6A C23A . . . . 4.8(4) ?
C11A N10A C9A C2A . . . . 111.2(4) ?
C18A N10A C9A C2A . . . . -75.5(4) ?
C3A C2A C9A N10A . . . . -29.9(5) ?
C1A C2A C9A N10A . . . . 153.1(3) ?
C13A N12A C11A N10A . . . . 0.3(4) ?
C19A N12A C11A N10A . . . . -172.0(3) ?
C18A N10A C11A N12A . . . . 0.2(4) ?
C9A N10A C11A N12A . . . . 174.5(3) ?
C11A N12A C13A C14A . . . . 178.0(4) ?
C19A N12A C13A C14A . . . . -10.1(6) ?
C11A N12A C13A C18A . . . . -0.6(4) ?
C19A N12A C13A C18A . . . . 171.3(3) ?
N12A C13A C14A C15A . . . . -179.2(4) ?
C18A C13A C14A C15A . . . . -0.7(5) ?
C13A C14A C15A C16A . . . . -0.8(6) ?
C14A C15A C16A C17A . . . . 1.4(6) ?
C15A C16A C17A C18A . . . . -0.4(6) ?
C16A C17A C18A N10A . . . . 178.7(3) ?
C16A C17A C18A C13A . . . . -1.2(5) ?
C11A N10A C18A C17A . . . . 179.6(4) ?
C9A N10A C18A C17A . . . . 5.4(6) ?
C11A N10A C18A C13A . . . . -0.5(4) ?
C9A N10A C18A C13A . . . . -174.8(3) ?
C14A C13A C18A C17A . . . . 1.8(5) ?
N12A C13A C18A C17A . . . . -179.4(3) ?
C14A C13A C18A N10A . . . . -178.1(3) ?
N12A C13A C18A N10A . . . . 0.7(4) ?
C11A N12A C19A C20A . . . . -110.6(4) ?
C13A N12A C19A C20A . . . . 78.7(4) ?
N12A C19A C20A C21A . . . . 177.3(3) ?
C19A C20A C21A C22A . . . . -68.2(4) ?
C25A N24A C23A C6A . . . . 125.7(3) ?
C32A N24A C23A C6A . . . . -62.9(4) ?
C5A C6A C23A N24A . . . . -28.9(4) ?
C1A C6A C23A N24A . . . . 151.6(3) ?
C32A N24A C25A N26A . . . . 0.2(4) ?
C23A N24A C25A N26A . . . . 172.9(3) ?
C27A N26A C25A N24A . . . . 0.4(4) ?
C33A N26A C25A N24A . . . . 179.9(3) ?
C25A N26A C27A C32A . . . . -0.8(4) ?
C33A N26A C27A C32A . . . . 179.6(3) ?
C25A N26A C27A C28A . . . . -178.6(4) ?
C33A N26A C27A C28A . . . . 1.8(6) ?
C32A C27A C28A C29A . . . . 0.8(5) ?
N26A C27A C28A C29A . . . . 178.4(3) ?
C27A C28A C29A C30A . . . . -1.4(5) ?
C28A C29A C30A C31A . . . . 1.1(6) ?
C29A C30A C31A C32A . . . . -0.1(5) ?
C30A C31A C32A C27A . . . . -0.5(5) ?
C30A C31A C32A N24A . . . . -179.0(3) ?
N26A C27A C32A C31A . . . . -177.9(3) ?
C28A C27A C32A C31A . . . . 0.2(5) ?
N26A C27A C32A N24A . . . . 0.9(4) ?
C28A C27A C32A N24A . . . . 179.0(3) ?
C25A N24A C32A C31A . . . . 177.9(4) ?
C23A N24A C32A C31A . . . . 5.2(6) ?
C25A N24A C32A C27A . . . . -0.7(4) ?
C23A N24A C32A C27A . . . . -173.4(3) ?
C25A N26A C33A C34A . . . . -104.8(4) ?
C27A N26A C33A C34A . . . . 74.7(4) ?
N26A C33A C34A C35A . . . . 63.0(4) ?
C33A C34A C35A C36A . . . . 66.4(4) ?
